data_2011802
loop_
_publ_author_name
'Foces-Foces, C.'

_publ_section_title
;
 Three 1,6-anhydro-\b-<small>D</small>-glycopyranose derivatives
;
_journal_issue 3
_journal_name_full 'Acta Crystallographica Section C'
_journal_page_first 298
_journal_page_last 301
_journal_paper_doi 10.1107/S0108270100019065
_journal_volume 57
_journal_year 2001
_chemical_formula_moiety 'C13 H14 O5'
_chemical_formula_sum 'C13 H14 O5'
_chemical_formula_weight 250.25
_chemical_melting_point 470.5(5)
_chemical_name_systematic 1,6-anhydro-2,3-O-(S)-benzylidene-\b-D-mannopyranose
_space_group_IT_number 4
_symmetry_cell_setting monoclinic
_symmetry_space_group_name_Hall 'P 2yb'
_symmetry_space_group_name_H-M 'P 1 21 1'
_cell_angle_alpha 90
_cell_angle_beta 96.432(4)
_cell_angle_gamma 90
_cell_formula_units_Z 2
_cell_length_a 13.0265(7)
_cell_length_b 7.0672(3)
_cell_length_c 6.3376(2)
_cell_measurement_reflns_used 71
_cell_measurement_temperature 293
_cell_measurement_theta_max 45
_cell_measurement_theta_min 2
_cell_volume 579.77(4)
_computing_cell_refinement 'LSUCRE (Appleman, 1984)'
_computing_data_collection 'Philips PW1100 software (Hornstra & Vossers, 1973)'
_computing_data_reduction 'Xtal3.6 (Hall et al., 1999)'
_computing_molecular_graphics Xtal3.6
_computing_publication_material 'BONDLA and CIFIO in Xtal3.6'
_computing_structure_refinement 'CRYLSQ in Xtal3.6'
_computing_structure_solution 'SIR97 (Altomare et al., 1997)'
_diffrn_ambient_temperature 293
_diffrn_measurement_device_type 'Philips PW1100 four-circle'
_diffrn_measurement_method '\w/2\q scans'
_diffrn_radiation_monochromator graphite
_diffrn_radiation_source 'X-ray tube'
_diffrn_radiation_type 'Cu K\a'
_diffrn_radiation_wavelength 1.54178
_diffrn_reflns_av_R_equivalents .016
_diffrn_reflns_av_sigmaI/netI .016
_diffrn_reflns_limit_h_max 15
_diffrn_reflns_limit_h_min -15
_diffrn_reflns_limit_k_max 8
_diffrn_reflns_limit_k_min -8
_diffrn_reflns_limit_l_max 7
_diffrn_reflns_limit_l_min -7
_diffrn_reflns_number 2488
_diffrn_reflns_reduction_process 'perpendicular monochr Lp'
_diffrn_reflns_theta_max 67.49
_diffrn_reflns_theta_min 3.41
_diffrn_standards_decay_% none
_diffrn_standards_interval_time 90
_diffrn_standards_number 2
_exptl_absorpt_coefficient_mu .930
_exptl_absorpt_correction_T_max .854
_exptl_absorpt_correction_T_min .776
_exptl_absorpt_correction_type \y-scan
_exptl_absorpt_process_details '(North et al., 1968)'
_exptl_crystal_colour colourless
_exptl_crystal_density_diffrn 1.433
_exptl_crystal_density_meas ?
_exptl_crystal_description 'rectangular prism'
_exptl_crystal_F_000 264
_exptl_crystal_size_max .43
_exptl_crystal_size_mid .33
_exptl_crystal_size_min .17
_refine_diff_density_max .18
_refine_diff_density_min -.13
_refine_ls_extinction_method none
_refine_ls_goodness_of_fit_all 1.001
_refine_ls_goodness_of_fit_ref 1.001
_refine_ls_hydrogen_treatment mixed
_refine_ls_matrix_type full
_refine_ls_number_constraints 0
_refine_ls_number_parameters 167
_refine_ls_number_reflns 1148
_refine_ls_number_restraints 0
_refine_ls_R_factor_all .029
_refine_ls_R_factor_gt .029
_refine_ls_shift/su_max .001
_refine_ls_shift/su_mean <0.001
_refine_ls_structure_factor_coef F
_refine_ls_weighting_details 'w = k/[(a+b Fo)^2^(c+d(sin\q)/\l)]'
_refine_ls_weighting_scheme calc
_refine_ls_wR_factor_all .032
_refine_ls_wR_factor_ref .032
_reflns_number_gt 1148
_reflns_number_total 1148
_reflns_threshold_expression I>0
_cod_data_source_file gd1120.cif
_cod_data_source_block I
_cod_depositor_comments
;
The following automatic conversions were performed:

'_chemical_melting_point' value '470-471' was changed to '470.5(5)' -
the average value was taken and precision was estimated.

Automatic conversion script
Id: cif_fix_values 1646 2011-03-28 12:23:43Z adriana 

The following automatic conversions were performed:

'_chemical_melting_point' value '470-471' was changed to '470.5(5)' -
the average value was taken and precision was estimated.

Automatic conversion script
Id: cif_fix_values 1715 2011-07-08 13:25:40Z adriana 

The following automatic conversions were performed:

'_exptl_crystal_density_meas' value 'not measured' was changed to '?'
- the value is perceived as not measured.

Automatic conversion script
Id: cif_fix_values 3008 2015-01-20 13:52:24Z robertas 
;
_cod_original_sg_symbol_Hall 'P 2y1'
_cod_original_sg_symbol_H-M 'P 21'
_cod_database_code 2011802
_cod_database_fobs_code 2011802

loop_
_symmetry_equiv_pos_as_xyz
+x,+y,+z
-x,1/2+y,-z

loop_
_atom_site_label
_atom_site_fract_x
_atom_site_fract_y
_atom_site_fract_z
_atom_site_U_iso_or_equiv
_atom_site_adp_type
_atom_site_calc_flag
_atom_site_calc_attached_atom
_atom_site_occupancy
_atom_site_disorder_assembly
_atom_site_disorder_group
O1 .28160(11) .45000 .4108(2) .0333(7) Uani ? ? 1.0 ? ?
O2 .35528(11) .6537(3) .7763(2) .0290(6) Uani ? ? 1.0 ? ?
O3 .25646(10) .4150(3) .8805(2) .0293(6) Uani ? ? 1.0 ? ?
O4 .42676(13) .0255(3) .8411(3) .0414(8) Uani ? ? 1.0 ? ?
O5 .42114(11) .2565(3) .4544(2) .0347(7) Uani ? ? 1.0 ? ?
C1 .38799(15) .4435(4) .4896(3) .0287(9) Uani ? ? 1.0 ? ?
C2 .40562(14) .4809(4) .7277(3) .0257(8) Uani ? ? 1.0 ? ?
C3 .35514(15) .3316(4) .8569(3) .0271(8) Uani ? ? 1.0 ? ?
C4 .34065(15) .1360(4) .7550(3) .0301(9) Uani ? ? 1.0 ? ?
C5 .33566(16) .1467(4) .5134(3) .0344(9) Uani ? ? 1.0 ? ?
C6 .24399(17) .2594(5) .4120(4) .0398(11) Uani ? ? 1.0 ? ?
C7 .27979(15) .6075(4) .9176(3) .0272(9) Uani ? ? 1.0 ? ?
C8 .18594(15) .7290(4) .8734(3) .0283(9) Uani ? ? 1.0 ? ?
C9 .15024(18) .8340(4) 1.0342(3) .0376(10) Uani ? ? 1.0 ? ?
C10 .0633(2) .9475(5) .9919(4) .0491(13) Uani ? ? 1.0 ? ?
C11 .0124(2) .9556(5) .7894(4) .0498(13) Uani ? ? 1.0 ? ?
C12 .0479(2) .8523(5) .6276(4) .0466(12) Uani ? ? 1.0 ? ?
C13 .13419(17) .7393(5) .6687(3) .0380(10) Uani ? ? 1.0 ? ?
H41 .409(3) -.102(7) .802(6) .044(10) Uiso ? ? 1.0 ? ?
H1 .43031 .53923 .40958 .04300 Uiso ? ? 1.0 ? ?
H2 .48478 .48122 .77457 .03100 Uiso ? ? 1.0 ? ?
H3 .40065 .31617 1.00138 .02900 Uiso ? ? 1.0 ? ?
H4 .27254 .07696 .79551 .03200 Uiso ? ? 1.0 ? ?
H5 .33933 .01083 .45219 .03700 Uiso ? ? 1.0 ? ?
H6a .22163 .21199 .25868 .04200 Uiso ? ? 1.0 ? ?
H6b .18209 .24890 .50175 .04200 Uiso ? ? 1.0 ? ?
H7 .31007 .62870 1.07459 .03000 Uiso ? ? 1.0 ? ?
H9 .18870 .82888 1.18678 .04100 Uiso ? ? 1.0 ? ?
H10 .03632 1.02635 1.11253 .05300 Uiso ? ? 1.0 ? ?
H11 -.05259 1.04032 .75833 .05200 Uiso ? ? 1.0 ? ?
H12 .00945 .85921 .47472 .04900 Uiso ? ? 1.0 ? ?
H13 .16092 .66127 .54725 .04100 Uiso ? ? 1.0 ? ?

loop_
_atom_site_aniso_label
_atom_site_aniso_U_11
_atom_site_aniso_U_22
_atom_site_aniso_U_33
_atom_site_aniso_U_12
_atom_site_aniso_U_13
_atom_site_aniso_U_23
O1 .0325(7) .0404(8) .0255(6) .0027(6) -.0035(5) .0015(6)
O2 .0302(7) .0245(7) .0329(7) -.0022(6) .0068(5) -.0001(6)
O3 .0324(7) .0263(7) .0307(6) -.0012(6) .0104(5) .0027(6)
O4 .0419(8) .0281(8) .0506(9) .0050(7) -.0107(7) .0021(7)
O5 .0326(7) .0377(8) .0349(7) .0034(7) .0093(5) -.0048(6)
C1 .0289(9) .0318(10) .0258(8) .0001(9) .0052(7) .0013(8)
C2 .0226(8) .0243(9) .0295(9) -.0008(7) .0006(6) -.0008(8)
C3 .0294(9) .0272(10) .0243(8) -.0005(8) .0014(7) .0021(8)
C4 .0281(9) .0264(10) .0352(10) -.0009(8) .0010(8) .0019(9)
C5 .0325(9) .0344(11) .0353(10) -.0021(9) -.0008(8) -.0073(10)
C6 .0371(11) .0441(13) .0354(11) -.0045(10) -.0086(8) -.0040(10)
C7 .0353(10) .0263(10) .0207(8) -.0020(8) .0055(7) -.0007(7)
C8 .0309(9) .0279(10) .0271(9) -.0018(8) .0073(7) .0009(8)
C9 .0447(11) .0383(12) .0313(9) -.0016(10) .0103(8) -.0048(9)
C10 .0516(13) .0473(14) .0512(13) .0104(12) .0182(10) -.0099(12)
C11 .0434(12) .0480(14) .0584(14) .0132(12) .0070(10) -.0007(13)
C12 .0420(11) .0564(16) .0406(11) .0105(12) .0015(9) .0006(12)
C13 .0376(10) .0465(13) .0300(9) .0056(11) .0037(8) -.0029(10)

loop_
_atom_type_symbol
_atom_type_scat_dispersion_real
_atom_type_scat_dispersion_imag
_atom_type_scat_source
C .017 .009 'International tables'
H 0 0 'International tables'
O .047 .032 'International tables'

loop_
_geom_angle_atom_site_label_1
_geom_angle_atom_site_label_2
_geom_angle_atom_site_label_3
_geom_angle
_geom_angle_publ_flag
C1 O1 C6 106.78(16) ?
C2 O2 C7 107.5(2) ?
C7 O3 C3 103.57(17) ?
H41 O4 C4 105(2) ?
C1 O5 C5 101.75(17) ?
H1 C1 O5 110.0 ?
H1 C1 O1 110.9 ?
H1 C1 C2 110.0 ?
O5 C1 O1 106.10(17) ?
O5 C1 C2 107.65(18) ?
O1 C1 C2 112.07(16) ?
H2 C2 O2 113.5 ?
H2 C2 C1 108.5 ?
H2 C2 C3 108.7 ?
O2 C2 C1 109.74(17) ?
O2 C2 C3 103.8(2) yes
C1 C2 C3 112.63(19) ?
H3 C3 O3 112.3 ?
H3 C3 C2 107.9 ?
H3 C3 C4 107.9 ?
O3 C3 C2 102.5(2) yes
O3 C3 C4 110.2(2) yes
C2 C3 C4 115.98(17) ?
H4 C4 O4 110.1 ?
H4 C4 C5 109.0 ?
H4 C4 C3 109.1 ?
O4 C4 C5 110.8(2) yes
O4 C4 C3 106.2(2) yes
C5 C4 C3 111.6(2) ?
H5 C5 O5 109.4 ?
H5 C5 C6 113.2 ?
H5 C5 C4 109.3 ?
O5 C5 C6 101.6(2) ?
O5 C5 C4 109.87(17) ?
C6 C5 C4 113.2(2) ?
H6a C6 H6b 109.6 ?
H6a C6 O1 111.0 ?
H6a C6 C5 110.6 ?
H6b C6 O1 110.9 ?
H6b C6 C5 110.6 ?
O1 C6 C5 104.02(18) ?
H7 C7 O3 110.5 ?
H7 C7 O2 110.5 ?
H7 C7 C8 108.2 ?
O3 C7 O2 105.35(17) ?
O3 C7 C8 111.54(17) ?
O2 C7 C8 110.74(18) ?
C9 C8 C13 119.3(2) ?
C9 C8 C7 120.37(17) ?
C13 C8 C7 120.3(2) ?
H9 C9 C8 120.0 ?
H9 C9 C10 119.8 ?
C8 C9 C10 120.1(2) ?
H10 C10 C11 119.7 ?
H10 C10 C9 120.3 ?
C11 C10 C9 120.0(3) ?
H11 C11 C10 119.8 ?
H11 C11 C12 119.9 ?
C10 C11 C12 120.3(3) ?
H12 C12 C11 120.1 ?
H12 C12 C13 120.0 ?
C11 C12 C13 120.0(2) ?
H13 C13 C12 120.1 ?
H13 C13 C8 119.6 ?
C12 C13 C8 120.3(2) ?

loop_
_geom_bond_atom_site_label_1
_geom_bond_atom_site_label_2
_geom_bond_site_symmetry_1
_geom_bond_site_symmetry_2
_geom_bond_distance
_geom_bond_publ_flag
O1 C1 . . 1.420(2) ?
O1 C6 . . 1.433(3) ?
O2 C2 . . 1.436(3) yes
O2 C7 . . 1.440(3) ?
O3 C7 . . 1.408(3) ?
O3 C3 . . 1.437(3) yes
O4 H41 . . .96(5) ?
O4 C4 . . 1.424(3) ?
O5 C1 . . 1.416(4) ?
O5 C5 . . 1.441(3) ?
C1 H1 . . 1.040 ?
C1 C2 . . 1.524(3) ?
C2 H2 . . 1.041 ?
C2 C3 . . 1.528(3) ?
C3 H3 . . 1.039 ?
C3 C4 . . 1.529(4) ?
C4 H4 . . 1.038 ?
C4 C5 . . 1.527(3) ?
C5 H5 . . 1.039 ?
C5 C6 . . 1.517(3) ?
C6 H6a . . 1.038 ?
C6 H6b . . 1.040 ?
C7 H7 . . 1.039 ?
C7 C8 . . 1.495(3) ?
C8 C9 . . 1.383(3) ?
C8 C13 . . 1.395(3) ?
C9 H9 . . 1.039 ?
C9 C10 . . 1.389(4) ?
C10 H10 . . 1.039 ?
C10 C11 . . 1.379(4) ?
C11 H11 . . 1.038 ?
C11 C12 . . 1.379(4) ?
C12 H12 . . 1.041 ?
C12 C13 . . 1.380(4) ?
C13 H13 . . 1.038 ?

loop_
_geom_contact_atom_site_label_1
_geom_contact_atom_site_label_2
_geom_contact_distance
_geom_contact_site_symmetry_2
H6a H6b 1.698 .
O2 H41 1.86(5) 1_565
C4 H41 1.91(5) .
O3 H7 2.022 .
O5 H1 2.023 .
O4 H4 2.030 .
O5 H5 2.037 .
O1 H1 2.038 .
O1 H6b 2.049 .
O1 H6a 2.050 .
O2 H7 2.050 .
O3 H3 2.069 .
C8 H7 2.069 .
O2 H2 2.082 .
C2 H3 2.096 .
C4 H3 2.097 .
C11 H10 2.097 .
C10 H11 2.098 .
C12 H11 2.099 .
C1 H2 2.100 .
C12 H13 2.102 .
C13 H12 2.103 .
C11 H12 2.104 .
C8 H9 2.104 .
C3 H2 2.107 .
C10 H9 2.108 .
C5 H4 2.108 .
C3 H4 2.111 .
C8 H13 2.111 .
C4 H5 2.111 .
C9 H10 2.112 .
C2 H1 2.117 .
C5 H6a 2.119 .
C5 H6b 2.120 .
C6 H5 2.150 .
H41 H4 2.18(4) .
C1 C5 2.216(4) .
H2 H3 2.232 .
C3 C7 2.236(4) .
O2 O3 2.265(3) .
O1 O5 2.267(2) .
C1 C6 2.291(3) .
H7 H9 2.293 .
O5 C6 2.293(3) .
O3 C2 2.313(2) .
C2 C7 2.319(3) .
O1 C5 2.326(3) .
O2 C3 2.333(4) .
O4 H3 2.333 .
H5 H6a 2.336 .
O4 C3 2.363(4) .
O5 C2 2.374(3) .
H1 H2 2.378 .
C11 C13 2.389(4) .
C10 C12 2.391(4) .
C9 C11 2.397(3) .
C9 C13 2.397(3) .
O1 H13 2.400 .
O3 C8 2.401(3) .
C8 C10 2.402(4) .
C8 C12 2.407(3) .
H10 H11 2.410 .
O2 C8 2.415(3) .
H4 H6b 2.416 .
H11 H12 2.418 .
H12 H13 2.420 .
H11 H13 2.421 2_556
O2 C1 2.421(3) .
H9 H10 2.429 .
O4 C5 2.429(3) .
O5 C4 2.430(3) .
O3 C4 2.433(3) .
H41 H5 2.44(4) .
O1 C2 2.442(2) .
O3 H4 2.463 .
H4 H5 2.477 .
C7 C9 2.497(4) .
C7 C13 2.507(3) .
C9 H7 2.527 .
C3 C5 2.527(3) .
C1 C3 2.540(3) .
O1 H7 2.540 1_554
C4 C6 2.542(3) .
O5 H1 2.544 2_646
H3 H7 2.571 .
H1 H7 2.572 1_554
O4 H1 2.581 2_646
C2 C4 2.593(4) .
O4 H2 2.594 2_647
C4 H6b 2.596 .
O4 H5 2.599 .
C7 H3 2.610 .
C3 H7 2.615 .
H3 H4 2.619 .
H9 H13 2.634 1_556
H6b H12 2.634 2_546
O5 H2 2.636 .
H10 H12 2.639 1_556
C5 H41 2.64(4) .
C7 H9 2.687 .
C7 H13 2.690 .
H5 H6b 2.696 .
H41 H3 2.71(4) 2_647
C6 H4 2.740 .
O2 H1 2.742 .
O3 H6b 2.749 .
H9 H11 2.750 2_547
H5 H9 2.756 1_544
C10 C13 2.763(4) .
C9 C12 2.768(3) .
O5 H6a 2.769 .
H6a H9 2.771 1_544
C8 H4 2.772 1_565
C8 C11 2.773(4) .
O2 H13 2.774 .
O4 H3 2.782 2_647
H11 H12 2.786 2_556
O5 H2 2.791 2_646
H41 H1 2.80(4) 2_646
C7 H41 2.80(5) 1_565
O2 O4 2.803(3) 1_565
O1 O2 2.804(2) .
O2 H3 2.808 .
H6a H10 2.811 1_544
C2 C5 2.824(4) .
O5 C3 2.832(3) .
C9 H11 2.834 2_547
C2 H7 2.844 .
H2 H5 2.845 2_656
C1 C4 2.858(4) .
O3 H6a 2.873 1_556
C9 H4 2.883 1_565
O5 H3 2.884 1_554
O3 H13 2.907 .
H41 H2 2.94(4) 2_647
O4 O5 2.939(3) .
H6b H13 2.945 .
O2 C13 2.947(3) .
H41 H7 2.96(5) 1_545
C1 H6a 2.967 .
C2 H41 2.98(5) 1_565
O1 C3 3.001(2) .
C1 H7 3.011 1_554
H1 H3 3.017 1_554
O3 C13 3.019(3) .
C1 H6b 3.023 .
H6b H11 3.030 2_546
H1 H5 3.037 2_656
O1 O3 3.041(2) .
C13 H4 3.043 1_565
C7 H2 3.048 .
O5 H41 3.06(4) 2_656
C3 H6b 3.058 .
H2 H3 3.061 2_657
C3 C6 3.065(3) .
H12 H13 3.071 2_556
C4 H2 3.073 .
H3 H6a 3.081 1_556
C12 H10 3.103 2_547
C12 H6b 3.103 2_556
H41 H2 3.12(5) 1_545
C9 H6a 3.119 1_566
O1 H11 3.121 2_546
C5 H1 3.127 2_646
C1 H5 3.127 .
H9 H12 3.128 1_556
C13 H11 3.129 2_546
C6 H1 3.132 .
C13 H10 3.132 2_547
C10 H6a 3.134 1_566
C5 H1 3.135 .
O1 C4 3.146(3) .
C2 C6 3.153(3) .
O3 C6 3.153(3) .
O3 H2 3.157 .
O5 H6b 3.162 .
O3 C1 3.172(2) .
C3 H41 3.17(5) .
C11 H10 3.175 2_547
O2 H4 3.186 1_565
C6 H13 3.190 .
H6a H11 3.192 2_546
O1 H5 3.197 .
O1 H9 3.204 1_554
C8 H41 3.22(4) 1_565
H41 H3 3.22(5) .
H4 H6a 3.225 1_556
C8 H10 3.241 2_547
C1 H3 3.245 1_554
O2 H5 3.246 1_565
C10 H4 3.252 1_565
O3 C5 3.257(3) .
C11 H13 3.268 2_556
C6 H11 3.274 2_546
C13 H9 3.274 1_554
C10 H12 3.275 1_556
C10 H10 3.284 2_547
O5 C2 3.287(3) 2_646
H2 H7 3.294 .
C10 H11 3.294 2_547
C12 H11 3.299 2_546
O4 C2 3.302(4) .
C11 H6b 3.303 2_556
C11 H12 3.303 2_556
O1 H3 3.307 1_554
O5 H4 3.312 .
C9 H10 3.315 2_547
O1 C7 3.315(2) 1_554
O4 C2 3.317(2) 2_647
O1 H2 3.317 .
O5 C1 3.317(3) 2_646
H4 H9 3.320 1_545
C13 H11 3.328 .
C12 H10 3.329 .
C11 H13 3.330 .
C10 H12 3.333 .
H6b H10 3.334 1_544
C11 H9 3.335 .
C5 H2 3.336 2_646
C5 H3 3.336 .
C9 H11 3.336 .
C9 H13 3.336 .
C8 H11 3.340 2_547
C4 H1 3.340 2_646
C13 H7 3.340 .
C13 H9 3.341 .
C13 H12 3.341 2_546
C8 H10 3.343 .
O4 H2 3.345 .
C8 H12 3.349 .
C3 H6a 3.349 1_556
O1 O3 3.349(2) 1_554
C1 H3 3.352 .
O1 C13 3.353(3) .
C5 H2 3.374 .
O5 H41 3.38(5) .
C1 H13 3.390 .
C4 H6a 3.390 .
C2 H4 3.392 .
C12 H4 3.394 1_565
C1 C7 3.398(3) .
O1 C7 3.402(2) .
C6 H9 3.403 1_544
C7 H4 3.406 1_565
C1 H41 3.41(4) 2_656
C3 H5 3.412 .
H6a H7 3.415 1_554
O2 C4 3.415(4) 1_565
O4 C1 3.418(3) 2_646
C3 H1 3.431 .
C12 H6b 3.444 1_565
O4 O5 3.446(3) 2_646
O3 C9 3.455(4) .
C9 H13 3.462 1_556
C12 H10 3.476 1_554
O2 O5 3.479(2) 2_656
C5 H9 3.480 1_544
C11 H6a 3.485 2_556
O4 H7 3.487 2_647
H5 H13 3.490 1_545
C11 H4 3.491 1_565

loop_
_geom_hbond_atom_site_label_D
_geom_hbond_atom_site_label_H
_geom_hbond_atom_site_label_A
_geom_hbond_site_symmetry_D
_geom_hbond_site_symmetry_H
_geom_hbond_site_symmetry_A
_geom_hbond_distance_DH
_geom_hbond_distance_HA
_geom_hbond_distance_DA
_geom_hbond_angle_DHA
_geom_hbond_publ_flag
O4 H41 O2 1_555 1_555 1_545 .96(5) 1.86(5) 2.803(3) 167(4) yes
C2 H2 O4 1_555 1_555 2_657 1.04 2.59 3.317(2) 126 yes
C7 H7 O1 1_555 1_555 1_556 1.04 2.54 3.316(2) 131 yes
C13 H13 O1 1_555 1_555 1_555 1.04 2.40 3.353(3) 152 yes
C1 H1 O5 1_555 1_555 2_656 1.04 2.54 3.317(3) 131 yes
C4 H4 Cg 1_555 1_555 1_545 1.04 2.83 3.843(3) 165 yes
C10 H10 Cg 1_555 1_555 2_557 1.04 2.90 3.752(4) 140 yes

loop_
_geom_torsion_atom_site_label_1
_geom_torsion_atom_site_label_2
_geom_torsion_atom_site_label_3
_geom_torsion_atom_site_label_4
_geom_torsion
_geom_torsion_publ_flag
C6 O1 C1 O5 23.2(2) ?
C6 O1 C1 C2 -94.1(2) ?
C6 O1 C1 H1 142.6 ?
C1 O1 C6 C5 4.1(2) ?
C1 O1 C6 H6a -114.9 ?
C1 O1 C6 H6b 123.1 ?
C7 O2 C2 C1 119.18(17) ?
C7 O2 C2 C3 -1.4(2) yes
C7 O2 C2 H2 -119.2 ?
C2 O2 C7 O3 -23.7(2) yes
C2 O2 C7 C8 -144.45(17) ?
C2 O2 C7 H7 95.7 ?
C7 O3 C3 C2 -40.1(2) yes
C7 O3 C3 C4 -164.14(16) ?
C7 O3 C3 H3 75.4 ?
C3 O3 C7 O2 40.3(2) yes
C3 O3 C7 C8 160.49(15) ?
C3 O3 C7 H7 -79.1 ?
H41 O4 C4 C3 167(3) ?
H41 O4 C4 C5 -72(3) ?
H41 O4 C4 H4 49(3) ?
C5 O5 C1 O1 -41.93(18) ?
C5 O5 C1 C2 78.22(18) ?
C5 O5 C1 H1 -162.0 ?
C1 O5 C5 C4 -77.4(2) ?
C1 O5 C5 C6 42.8(2) ?
C1 O5 C5 H5 162.7 ?
O1 C1 C2 O2 -52.6(2) ?
O1 C1 C2 C3 62.5(3) ?
O1 C1 C2 H2 -177.1 ?
O5 C1 C2 O2 -168.89(16) ?
O5 C1 C2 C3 -53.8(2) ?
O5 C1 C2 H2 66.6 ?
H1 C1 C2 O2 71.3 ?
H1 C1 C2 C3 -173.7 ?
H1 C1 C2 H2 -53.3 ?
O2 C2 C3 O3 25.2(2) yes
O2 C2 C3 C4 145.31(16) ?
O2 C2 C3 H3 -93.5 ?
C1 C2 C3 O3 -93.4(2) ?
C1 C2 C3 C4 26.7(2) ?
C1 C2 C3 H3 147.9 ?
H2 C2 C3 O3 146.3 ?
H2 C2 C3 C4 -93.6 ?
H2 C2 C3 H3 27.6 ?
O3 C3 C4 O4 -147.96(17) ?
O3 C3 C4 C5 91.2(2) ?
O3 C3 C4 H4 -29.3 ?
C2 C3 C4 O4 96.2(2) ?
C2 C3 C4 C5 -24.6(2) ?
C2 C3 C4 H4 -145.2 ?
H3 C3 C4 O4 -24.9 ?
H3 C3 C4 C5 -145.8 ?
H3 C3 C4 H4 93.7 ?
O4 C4 C5 O5 -68.4(3) ?
O4 C4 C5 C6 178.8(2) ?
O4 C4 C5 H5 51.6 ?
C3 C4 C5 O5 49.8(2) ?
C3 C4 C5 C6 -63.1(3) ?
C3 C4 C5 H5 169.8 ?
H4 C4 C5 O5 170.3 ?
H4 C4 C5 C6 57.5 ?
H4 C4 C5 H5 -69.7 ?
O5 C5 C6 O1 -29.0(2) ?
O5 C5 C6 H6a 90.2 ?
O5 C5 C6 H6b -148.1 ?
C4 C5 C6 O1 88.7(2) ?
C4 C5 C6 H6a -152.0 ?
C4 C5 C6 H6b -30.4 ?
H5 C5 C6 O1 -146.2 ?
H5 C5 C6 H6a -26.9 ?
H5 C5 C6 H6b 94.70 ?
O2 C7 C8 C9 -125.4(2) ?
O2 C7 C8 C13 53.9(3) ?
O3 C7 C8 C9 117.6(2) ?
O3 C7 C8 C13 -63.1(3) ?
H7 C7 C8 C9 -4.2 ?
H7 C7 C8 C13 175.1 ?
C7 C8 C9 C10 179.7(3) ?
C7 C8 C9 H9 .1 ?
C13 C8 C9 C10 .4(4) ?
C13 C8 C9 H9 -179.2 ?
C7 C8 C13 C12 -179.7(3) ?
C7 C8 C13 H13 .4 ?
C9 C8 C13 C12 -.4(4) ?
C9 C8 C13 H13 179.7 ?
C8 C9 C10 C11 .0(4) ?
C8 C9 C10 H10 179.9 ?
H9 C9 C10 C11 179.6(3) ?
H9 C9 C10 H10 -.4 ?
C9 C10 C11 C12 -.4(5) ?
C9 C10 C11 H11 179.9 ?
H10 C10 C11 C12 179.6 ?
H10 C10 C11 H11 .0 ?
C10 C11 C12 C13 .4(5) ?
C10 C11 C12 H12 -179.7 ?
H11 C11 C12 C13 -179.9 ?
H11 C11 C12 H12 -.1 ?
C11 C12 C13 C8 .0(5) ?
C11 C12 C13 H13 179.9 ?
H12 C12 C13 C8 -179.9 ?
H12 C12 C13 H13 .1 ?

loop_
_cod_related_entry_id
_cod_related_entry_database
_cod_related_entry_code
1 ChemSpider 21182199
